data_1536256
loop_
_publ_author_name
'Darriet, J.'
'Launay, J.C.'
'Zuniga, F.J.'

_publ_section_title
;
 Crystal structures of the ionic conductors Bi46 M8 O89 (M = P, V) related
 to the fluorite-type structure
;
_journal_name_full 'Journal of Solid State Chemistry'
_journal_page_first 1753
_journal_page_last 1764
_journal_volume 178
_journal_year 2005
_chemical_formula_sum 'Bi46 O89 V8'
_chemical_name_systematic 'Bi46 V8 O89'
_space_group_IT_number 14
_symmetry_space_group_name_Hall '-P 2ybc'
_symmetry_space_group_name_H-M 'P 1 21/c 1'
_cell_angle_alpha 90
_cell_angle_beta 107.27
_cell_angle_gamma 90
_cell_formula_units_Z 2
_cell_length_a 20.01
_cell_length_b 11.6445
_cell_length_c 20.4136
_cell_volume 4542.060
_citation_journal_id_ASTM JSSCBI
_cod_data_source_file Darriet_JSSCBI_2005_1936.cif
_cod_data_source_block Bi46O89V8
_cod_original_cell_volume 4542.061
_cod_database_code 1536256

loop_
_symmetry_equiv_pos_as_xyz
x,y,z
-x,y+1/2,-z+1/2
-x,-y,-z
x,-y-1/2,z-1/2

loop_
_atom_site_label
_atom_site_type_symbol
_atom_site_fract_x
_atom_site_fract_y
_atom_site_fract_z
_atom_site_occupancy
_atom_site_U_iso_or_equiv
O35 O-2 0.3858 0.639 0.092 1 0.0
O25 O-2 0.5188 0.463 0.1973 1 0.0
Bi20 Bi+3 0.42238 0.81341 0.25875 1 0.0
O17 O-2 0.5152 0.3233 0.3098 1 0.0
O20 O-2 0.1391 0.961 0.2899 1 0.0
Bi9 Bi+3 0.66034 0.31879 0.08451 1 0.0
O41 O-2 0.3244 0.6356 0.1988 1 0.0
O30 O-2 0.965 0.754 0.0215 1 0.0
O27 O-2 0.5679 0.143 0.0903 1 0.0
Bi15 Bi+3 0.24275 0.32058 0.24006 1 0.0
O2 O-2 0.8642 0.8334 0.2265 1 0.0
Bi11 Bi+3 0.63338 0.62698 0.0955 1 0.0
O36 O-2 0.875 0.137 0.0585 1 0.0
O33 O-2 0.4683 0.2502 0.1351 1 0.0
O7 O-2 0.269 0.14 0.0162 1 0.0
O43 O-2 0.5783 0.4486 0.0758 1 0.0
Bi12 Bi+3 0.13166 0.14304 0.09033 1 0.0
O37 O-2 0.2604 0.538 0.07 1 0.0
Bi1 Bi+3 0.30281 0.29678 0.07637 1 0.0
Bi21 Bi+3 0.92409 0.31999 0.256 1 0.0
Bi4 Bi+3 0.81619 0.49672 0.09338 1 0.0
V4 V+5 0.9904 1.6487 0.0838 1 0.0
Bi13 Bi+3 0.64799 0.95271 0.08088 1 0.0
Bi23 Bi+3 0.90696 0.64714 0.246 1 0.0
O29 O-2 0.4448 0.205 -0.0006 1 0.0
O26 O-2 0.9972 0.9478 0.204 1 0.0
O15 O-2 0.1971 0.49 0.1915 1 0.0
O24 O-2 0.8037 0.297 0.3134 1 0.0
O8 O-2 0.7807 0.6497 0.0219 1 0.0
O3 O-2 0.3252 0.1394 0.1477 1 0.0
Bi2 Bi+3 0.80672 0.80173 0.08416 1 0.0
Bi5 Bi+3 0.47726 0.47264 0.09265 1 0.0
Bi16 Bi+3 0.24891 0.63811 0.25476 1 0.0
Bi18 Bi+3 0.422 0.46149 0.28026 1 0.0
Bi6 Bi+3 0.97663 0.97372 0.0849 1 0.0
O46 O-2 0.057 0.973 0.025 0.5 0.0
O39 O-2 0.273 0.76 0.081 1 0.0
O18 O-2 0.0179 0.834 0.32 1 0.0
O32 O-2 0.9502 0.524 0.0608 1 0.0
O45 O-2 0.081 0.89 0.145 0.5 0.0
O31 O-2 0.4486 0.027 0.0929 1 0.0
Bi22 Bi+3 0.4083 0.15371 0.24005 1 0.0
O11 O-2 0.7123 0.4816 0.1003 1 0.0
O5 O-2 0.2167 0.3131 0.1158 1 0.0
V3 V+5 0.4831 1.1539 0.0801 1 0.0
V2 V+5 0.8181 1.1395 0.1052 1 0.0
Bi17 Bi+3 0.25332 0.95473 0.24038 1 0.0
O19 O-2 0.6517 0.435 0.2993 1 0.0
O21 O-2 0.4243 0.365 0.3742 1 0.0
Bi14 Bi+3 0.14777 0.46687 0.08167 1 0.0
O44 O-2 0.078 0.946 0.094 0.5 0.0
Bi3 Bi+3 0.30985 0.99155 0.08544 1 0.0
O13 O-2 0.171 0.1438 0.1993 1 0.0
O23 O-2 0.3202 0.8139 0.3097 1 0.0
V1 V+5 0.3144 0.6407 0.1079 1 0.0
O40 O-2 0.788 0.27 0.1138 1 0.0
O22 O-2 0.9198 0.854 0.3857 1 0.0
O4 O-2 0.8243 0.6509 0.1525 1 0.0
Bi7 Bi+3 0.47251 0.80448 0.08279 1 0.0
Bi19 Bi+3 0.93039 0.96583 0.27241 1 0.0
O1 O-2 0.3629 0.331 0.2233 1 0.0
O38 O-2 0.7487 0.057 0.0715 1 0.0
Bi10 Bi+3 0.14863 0.82379 0.08282 1 0.0
O42 O-2 0.8638 0.089 0.187 1 0.0
O28 O-2 0.0797 0.63 0.1008 1 0.0
O16 O-2 0.6821 0.9939 0.1895 1 0.0
O9 O-2 0.5212 0.644 0.1028 1 0.0
O6 O-2 0.718 0.81 0.117 1 0.0
O34 O-2 0.9727 0.691 0.1578 1 0.0
O10 O-2 0.0251 0.1407 0.1096 1 0.0
Bi8 Bi+3 0.97492 0.30139 0.07622 1 0.0
O14 O-2 0.6637 0.6234 0.2027 1 0.0
O12 O-2 0.2118 0.979 0.1073 1 0.0
